data_7703582
loop_
_publ_author_name
'Wu, Xiao-Yuan'
'Zhang, Hai-Long'
'Wang, Sa-Sa'
'Wu, Weiming'
'Lin, Lang'
'Jiang, Xiao-Yu'
'Lu, Can-Zhong'

_publ_section_title
;
 Polyoxometalate-based room-temperature phosphorescent materials induced
 by anion-\p interactions.
;
_journal_issue 11
_journal_name_full 'Dalton transactions (Cambridge, England : 2003)'
_journal_page_first 3408
_journal_page_last 3412
_journal_paper_doi 10.1039/d0dt00159g
_journal_volume 49
_journal_year 2020
_chemical_formula_moiety 'C67 H101 Gd N10 O62 Si W12'
_chemical_formula_sum 'C67 H101 Gd N10 O62 Si W12'
_chemical_formula_weight 4430.11
_space_group_crystal_system triclinic
_space_group_IT_number 2
_space_group_name_Hall '-P 1'
_space_group_name_H-M_alt 'P -1'
_atom_sites_solution_hydrogens mixed
_audit_creation_method SHELXL-2018/1
_audit_update_record
;
2020-01-08 deposited with the CCDC.	2020-02-20 downloaded from the CCDC.
;
_cell_angle_alpha 62.588(3)
_cell_angle_beta 88.1793(19)
_cell_angle_gamma 87.9916(18)
_cell_formula_units_Z 2
_cell_length_a 13.4291(3)
_cell_length_b 20.4068(5)
_cell_length_c 21.0221(6)
_cell_measurement_reflns_used 30314
_cell_measurement_temperature 100.01(12)
_cell_measurement_theta_max 29.9380
_cell_measurement_theta_min 2.2150
_cell_volume 5110.2(3)
_computing_structure_refinement 'SHELXL-2018/1 (Sheldrick, 2018)'
_diffrn_ambient_temperature 100.01(12)
_diffrn_detector_area_resol_mean 10.3468
_diffrn_measured_fraction_theta_full 0.999
_diffrn_measured_fraction_theta_max 0.875
_diffrn_measurement_device_type 'SuperNova, Dual, Cu at home/near, Atlas'
_diffrn_measurement_method '\w scans'
_diffrn_radiation_type MoK\a
_diffrn_radiation_wavelength 0.71073
_diffrn_reflns_av_R_equivalents 0.0422
_diffrn_reflns_av_unetI/netI 0.0510
_diffrn_reflns_Laue_measured_fraction_full 0.999
_diffrn_reflns_Laue_measured_fraction_max 0.875
_diffrn_reflns_limit_h_max 18
_diffrn_reflns_limit_h_min -18
_diffrn_reflns_limit_k_max 27
_diffrn_reflns_limit_k_min -28
_diffrn_reflns_limit_l_max 29
_diffrn_reflns_limit_l_min -28
_diffrn_reflns_number 73040
_diffrn_reflns_point_group_measured_fraction_full 0.999
_diffrn_reflns_point_group_measured_fraction_max 0.875
_diffrn_reflns_theta_full 25.242
_diffrn_reflns_theta_max 30.176
_diffrn_reflns_theta_min 1.869
_diffrn_source 'micro-focus sealed X-ray tube'
_exptl_absorpt_coefficient_mu 14.201
_exptl_absorpt_correction_T_max 1.00000
_exptl_absorpt_correction_T_min 0.27761
_exptl_absorpt_correction_type multi-scan
_exptl_absorpt_process_details
;
CrysAlisPro 1.171.39.46e (Rigaku Oxford Diffraction, 2018)
Empirical absorption correction using spherical harmonics,
 implemented in SCALE3 ABSPACK scaling algorithm.
;
_exptl_crystal_colour pale-yellow
_exptl_crystal_density_diffrn 2.879
_exptl_crystal_description block
_exptl_crystal_F_000 4070
_exptl_crystal_size_max 0.160
_exptl_crystal_size_mid 0.160
_exptl_crystal_size_min 0.140
_refine_diff_density_max 1.768
_refine_diff_density_min -2.381
_refine_diff_density_rms 0.264
_refine_ls_extinction_method none
_refine_ls_goodness_of_fit_ref 1.059
_refine_ls_hydrogen_treatment constr
_refine_ls_matrix_type full
_refine_ls_number_parameters 1388
_refine_ls_number_reflns 26483
_refine_ls_number_restraints 0
_refine_ls_restrained_S_all 1.059
_refine_ls_R_factor_all 0.0400
_refine_ls_R_factor_gt 0.0308
_refine_ls_shift/su_max 0.002
_refine_ls_shift/su_mean 0.000
_refine_ls_structure_factor_coef Fsqd
_refine_ls_weighting_details 'w=1/[\s^2^(Fo^2^)+(0.0237P)^2^] where P=(Fo^2^+2Fc^2^)/3'
_refine_ls_weighting_scheme calc
_refine_ls_wR_factor_gt 0.0641
_refine_ls_wR_factor_ref 0.0684
_reflns_Friedel_coverage 0.000
_reflns_number_gt 22728
_reflns_number_total 26483
_reflns_threshold_expression 'I > 2\s(I)'
_cod_data_source_file d0dt00159g2.cif
_cod_data_source_block Gd
_cod_depositor_comments 'Adding full bibliography for 7703577--7703585.cif.'
_cod_original_cell_volume 5110.2(2)
_cod_database_code 7703582
_shelx_shelxl_version_number 2018/1
_shelx_space_group_comment
;
The symmetry employed for this shelxl refinement is uniquely defined
by the following loop, which should always be used as a source of
symmetry information in preference to the above space-group names.
They are only intended as comments.
;
_shelx_estimated_absorpt_t_min 0.210
_shelx_estimated_absorpt_t_max 0.241

loop_
_space_group_symop_operation_xyz
'x, y, z'
'-x, -y, -z'

loop_
_atom_site_label
_atom_site_type_symbol
_atom_site_fract_x
_atom_site_fract_y
_atom_site_fract_z
_atom_site_U_iso_or_equiv
_atom_site_adp_type
_atom_site_occupancy
_atom_site_site_symmetry_order
_atom_site_calc_flag
_atom_site_refinement_flags_posn
_atom_site_refinement_flags_adp
_atom_site_refinement_flags_occupancy
_atom_site_disorder_assembly
_atom_site_disorder_group
Si1 Si 0.70548(9) 0.81489(7) -0.19284(7) 0.0052(3) Uani 1 1 d . . . . .
W1 W 0.60443(2) 0.71541(2) -0.27307(2) 0.00874(5) Uani 1 1 d . . . . .
W2 W 0.83064(2) 0.82521(2) -0.34785(2) 0.00916(5) Uani 1 1 d . . . . .
W3 W 0.48489(2) 0.71265(2) -0.12977(2) 0.00949(5) Uani 1 1 d . . . . .
W4 W 0.70806(2) 0.97579(2) -0.35882(2) 0.01033(5) Uani 1 1 d . . . . .
W5 W 0.91939(2) 0.91877(2) -0.26786(2) 0.01007(5) Uani 1 1 d . . . . .
W6 W 0.48011(2) 0.86681(2) -0.28795(2) 0.00955(5) Uani 1 1 d . . . . .
W7 W 0.83999(2) 0.65556(2) -0.17409(2) 0.00959(5) Uani 1 1 d . . . . .
W8 W 0.58600(2) 0.81727(2) -0.04296(2) 0.01007(5) Uani 1 1 d . . . . .
W9 W 0.57566(2) 0.97191(2) -0.19946(2) 0.01018(5) Uani 1 1 d . . . . .
W10 W 0.78971(2) 0.91839(2) -0.11015(2) 0.01066(5) Uani 1 1 d . . . . .
W11 W 0.72039(2) 0.64995(2) -0.02955(2) 0.01045(5) Uani 1 1 d . . . . .
W12 W 0.92503(2) 0.74991(2) -0.09342(2) 0.01060(5) Uani 1 1 d . . . . .
Gd1 Gd 0.68819(2) 0.53216(2) 0.54842(2) 0.01286(6) Uani 1 1 d . . . . .
O1 O 0.6750(2) 0.86314(19) -0.15161(18) 0.0091(7) Uani 1 1 d . . . . .
O2 O 0.7681(2) 0.8661(2) -0.26575(18) 0.0097(7) Uani 1 1 d . . . . .
O3 O 0.6057(2) 0.78711(19) -0.21358(18) 0.0076(7) Uani 1 1 d . . . . .
O4 O 0.7732(2) 0.74394(19) -0.14131(18) 0.0100(7) Uani 1 1 d . . . . .
O5 O 0.5254(2) 0.9125(2) -0.10473(19) 0.0106(7) Uani 1 1 d . . . . .
O6 O 0.4142(2) 0.7919(2) -0.20538(19) 0.0109(8) Uani 1 1 d . . . . .
O7 O 0.8562(2) 0.9442(2) -0.19912(18) 0.0106(8) Uani 1 1 d . . . . .
O8 O 0.6981(3) 0.5771(2) 0.0527(2) 0.0171(8) Uani 1 1 d . . . . .
O9 O 0.8518(3) 0.6771(2) -0.01588(19) 0.0130(8) Uani 1 1 d . . . . .
O10 O 0.9454(2) 0.6803(2) -0.13116(19) 0.0111(8) Uani 1 1 d . . . . .
O11 O 0.7678(2) 0.9196(2) -0.40316(18) 0.0104(8) Uani 1 1 d . . . . .
O12 O 0.3883(3) 0.6603(2) -0.0804(2) 0.0170(8) Uani 1 1 d . . . . .
O13 O 0.8390(3) 0.9954(2) -0.34017(19) 0.0133(8) Uani 1 1 d . . . . .
O14 O 0.7033(2) 0.7806(2) -0.33319(18) 0.0101(7) Uani 1 1 d . . . . .
O15 O 0.5073(3) 1.0512(2) -0.2225(2) 0.0166(8) Uani 1 1 d . . . . .
O16 O 0.5034(2) 0.77457(19) -0.08594(18) 0.0099(7) Uani 1 1 d . . . . .
O17 O 0.8943(3) 0.5850(2) -0.1862(2) 0.0150(8) Uani 1 1 d . . . . .
O18 O 0.5211(3) 0.7960(2) 0.03477(19) 0.0147(8) Uani 1 1 d . . . . .
O19 O 0.4959(2) 0.9195(2) -0.23357(19) 0.0107(8) Uani 1 1 d . . . . .
O20 O 1.0369(3) 0.7415(2) -0.0532(2) 0.0165(9) Uani 1 1 d . . . . .
O21 O 0.6894(3) 0.9922(2) -0.1581(2) 0.0139(8) Uani 1 1 d . . . . .
O22 O 0.5872(3) 0.9225(2) -0.34604(18) 0.0111(8) Uani 1 1 d . . . . .
O23 O 0.5119(2) 0.67119(19) -0.19452(18) 0.0097(7) Uani 1 1 d . . . . .
O24 O 0.5075(2) 0.7939(2) -0.31963(19) 0.0105(8) Uani 1 1 d . . . . .
O25 O 0.6678(2) 0.7318(2) -0.01619(19) 0.0113(8) Uani 1 1 d . . . . .
O26 O 0.6553(2) 0.99612(19) -0.28441(18) 0.0095(7) Uani 1 1 d . . . . .
O27 O 0.8603(3) 0.8259(2) -0.07821(19) 0.0131(8) Uani 1 1 d . . . . .
O28 O 0.7814(2) 0.6012(2) -0.07994(19) 0.0118(8) Uani 1 1 d . . . . .
O29 O 0.7094(2) 0.6613(2) -0.21114(19) 0.0111(8) Uani 1 1 d . . . . .
O30 O 0.5977(2) 0.6570(2) -0.07571(19) 0.0116(8) Uani 1 1 d . . . . .
O31 O 0.6957(3) 0.8694(2) -0.03335(19) 0.0110(8) Uani 1 1 d . . . . .
O32 O 0.9366(2) 0.87512(19) -0.33082(18) 0.0098(7) Uani 1 1 d . . . . .
O33 O 0.8679(2) 0.73825(19) -0.26338(18) 0.0094(7) Uani 1 1 d . . . . .
O34 O 0.9516(2) 0.8271(2) -0.18894(18) 0.0105(7) Uani 1 1 d . . . . .
O35 O 0.3794(3) 0.9117(2) -0.3383(2) 0.0164(8) Uani 1 1 d . . . . .
O36 O 0.5848(3) 0.6633(2) -0.3162(2) 0.0159(8) Uani 1 1 d . . . . .
O37 O 0.8579(3) 0.9628(2) -0.0759(2) 0.0162(8) Uani 1 1 d . . . . .
O38 O 0.8820(3) 0.8087(2) -0.41487(19) 0.0147(8) Uani 1 1 d . . . . .
O39 O 0.6808(3) 1.0563(2) -0.4335(2) 0.0158(8) Uani 1 1 d . . . . .
O40 O 1.0289(3) 0.9645(2) -0.2829(2) 0.0162(8) Uani 1 1 d . . . . .
O41 O 0.5726(3) 0.4394(2) 0.6087(2) 0.0302(11) Uani 1 1 d . . . . .
H41B H 0.575632 0.411117 0.653570 0.036 Uiso 1 1 d R U . . .
H41C H 0.526342 0.424867 0.591900 0.036 Uiso 1 1 d R U . . .
O42 O 0.6941(3) 0.4618(2) 0.4856(2) 0.0203(9) Uani 1 1 d . . . . .
H42B H 0.727384 0.473528 0.447020 0.024 Uiso 1 1 d R U . . .
H42C H 0.675165 0.417688 0.501040 0.024 Uiso 1 1 d R U . . .
O43 O 0.5782(3) 0.5851(3) 0.6049(2) 0.0277(11) Uani 1 1 d . . . . .
H43B H 0.594676 0.611273 0.624539 0.033 Uiso 1 1 d R U . . .
H43C H 0.518786 0.571313 0.618209 0.033 Uiso 1 1 d R U . . .
O44 O 0.5920(3) 0.3568(2) 0.7488(2) 0.0267(10) Uani 1 1 d . . . . .
H44D H 0.645034 0.357811 0.769332 0.032 Uiso 1 1 d R U . . .
H44E H 0.574684 0.312111 0.766322 0.032 Uiso 1 1 d R U . . .
O45 O 0.2446(3) 0.6834(3) 0.1648(3) 0.0372(13) Uani 1 1 d . . . . .
H45D H 0.218266 0.658042 0.147457 0.045 Uiso 1 1 d R U . . .
H45E H 0.223436 0.727792 0.141627 0.045 Uiso 1 1 d R U . . .
O46 O 0.6084(4) 0.4405(3) 0.3330(3) 0.0465(14) Uani 1 1 d . . . . .
H46B H 0.657715 0.462261 0.338498 0.056 Uiso 1 1 d R U . . .
H46C H 0.623005 0.394621 0.351348 0.056 Uiso 1 1 d R U . . .
O47A O 0.6485(4) 0.3222(3) 0.5173(3) 0.0302(17) Uani 0.825(10) 1 d . . P . .
O47B O 0.5911(16) 0.3674(13) 0.4605(12) 0.019(7) Uani 0.175(10) 1 d . . P . .
O51 O 0.7559(3) 0.4906(2) 0.6686(2) 0.0216(9) Uani 1 1 d . . . . .
O52 O 0.8369(3) 0.4560(2) 0.5958(2) 0.0258(10) Uani 1 1 d . . . . .
O53 O 0.8630(3) 0.3793(2) 0.9119(2) 0.0167(9) Uani 1 1 d . . . . .
O54 O 1.1386(3) 0.5157(2) 0.8128(2) 0.0230(10) Uani 1 1 d . . . . .
O55 O 0.7977(3) 0.6008(2) 0.4454(2) 0.0204(9) Uani 1 1 d . . . . .
O56 O 0.7753(3) 0.6413(2) 0.5261(2) 0.0182(9) Uani 1 1 d . . . . .
O57 O 1.0789(3) 0.8150(2) 0.4702(2) 0.0178(9) Uani 1 1 d . . . . .
O58 O 0.7950(3) 0.9510(2) 0.3826(2) 0.0146(8) Uani 1 1 d . . . . .
O59 O 0.5386(3) 0.7182(2) 0.4215(2) 0.0261(10) Uani 1 1 d . . . . .
O60 O 0.5757(3) 0.6006(2) 0.4558(2) 0.0156(8) Uani 1 1 d . . . . .
O61 O 0.7298(3) 0.8835(2) 0.1408(2) 0.0207(9) Uani 1 1 d . . . . .
O62 O 0.4152(3) 0.7990(2) 0.1694(2) 0.0189(9) Uani 1 1 d . . . . .
O63 O 1.1545(3) 0.8225(3) 0.0734(3) 0.0397(13) Uani 1 1 d . . . . .
O64 O 0.2067(3) 0.5212(3) 0.6327(2) 0.0285(10) Uani 1 1 d . . . . .
O65 O 0.7000(4) 0.2978(3) 0.4017(3) 0.0394(12) Uani 1 1 d . . . . .
N1 N 1.0044(3) 0.4439(3) 0.8648(2) 0.0140(10) Uani 1 1 d . . . . .
N2 N 0.9420(3) 0.8880(2) 0.4209(2) 0.0108(9) Uani 1 1 d . . . . .
N3 N 0.5754(3) 0.8385(2) 0.1508(2) 0.0125(9) Uani 1 1 d . . . . .
N4 N 0.9855(4) 0.8334(3) 0.0808(3) 0.0243(12) Uani 1 1 d . . . . .
N5 N 0.0578(4) 0.5846(3) 0.6052(3) 0.0259(12) Uani 1 1 d . . . . .
N6 N 0.7946(4) 0.2889(3) 0.3155(3) 0.0266(12) Uani 1 1 d . . . . .
N7 N 0.7843(3) 0.1012(3) 0.1449(3) 0.0240(12) Uani 1 1 d . . . . .
N8 N 0.4413(3) 0.5413(3) 0.1317(2) 0.0159(10) Uani 1 1 d . . . . .
N9 N 0.4330(3) 0.1440(3) 0.5250(2) 0.0127(9) Uani 1 1 d . . . . .
N10 N 0.2152(4) 0.7975(4) 0.3105(3) 0.0363(15) Uani 1 1 d . . . . .
C1 C 0.8320(4) 0.4618(3) 0.6532(3) 0.0156(12) Uani 1 1 d . . . . .
C2 C 0.9178(4) 0.4353(3) 0.7030(3) 0.0167(12) Uani 1 1 d . . . . .
C3 C 0.9956(5) 0.3956(4) 0.6916(3) 0.0272(15) Uani 1 1 d . . . . .
H3A H 0.993459 0.384333 0.653561 0.033 Uiso 1 1 calc R U . . .
C4 C 1.0764(5) 0.3725(4) 0.7362(4) 0.0310(17) Uani 1 1 d . . . . .
H4A H 1.129569 0.347202 0.727305 0.037 Uiso 1 1 calc R U . . .
C5 C 1.0781(4) 0.3872(4) 0.7948(3) 0.0228(14) Uani 1 1 d . . . . .
H5A H 1.130923 0.370172 0.826364 0.027 Uiso 1 1 calc R U . . .
C6 C 1.0005(4) 0.4271(3) 0.8052(3) 0.0141(11) Uani 1 1 d . . . . .
C7 C 0.9209(4) 0.4518(3) 0.7599(3) 0.0142(11) Uani 1 1 d . . . . .
H7A H 0.869456 0.479381 0.767314 0.017 Uiso 1 1 calc R U . . .
C8 C 0.9270(4) 0.4189(3) 0.9159(3) 0.0140(12) Uani 1 1 d . . . . .
C9 C 1.0788(4) 0.4928(3) 0.8620(3) 0.0167(12) Uani 1 1 d . . . . .
C10 C 1.0771(4) 0.5128(3) 0.9210(3) 0.0128(11) Uani 1 1 d . . . . .
C11 C 1.0006(4) 0.4883(3) 0.9735(3) 0.0102(10) Uani 1 1 d . . . . .
C12 C 0.9256(4) 0.4427(3) 0.9722(3) 0.0108(11) Uani 1 1 d . . . . .
C13 C 0.8519(4) 0.4190(3) 1.0241(3) 0.0161(12) Uani 1 1 d . . . . .
H13A H 0.803188 0.387871 1.023684 0.019 Uiso 1 1 calc R U . . .
C14 C 0.8499(4) 0.4420(3) 1.0780(3) 0.0148(12) Uani 1 1 d . . . . .
H14A H 0.799488 0.426596 1.112835 0.018 Uiso 1 1 calc R U . . .
C15 C 0.8056(4) 0.6508(3) 0.4642(3) 0.0158(12) Uani 1 1 d . . . . .
C16 C 0.8455(4) 0.7242(3) 0.4136(3) 0.0148(12) Uani 1 1 d . . . . .
C17 C 0.8443(4) 0.7487(3) 0.3398(3) 0.0176(12) Uani 1 1 d . . . . .
H17A H 0.822287 0.717677 0.321984 0.021 Uiso 1 1 calc R U . . .
C18 C 0.8757(4) 0.8185(3) 0.2931(3) 0.0195(13) Uani 1 1 d . . . . .
H18A H 0.873592 0.834721 0.243924 0.023 Uiso 1 1 calc R U . . .
C19 C 0.9104(4) 0.8645(3) 0.3190(3) 0.0162(12) Uani 1 1 d . . . . .
H19A H 0.931979 0.911546 0.287641 0.019 Uiso 1 1 calc R U . . .
C20 C 0.9123(4) 0.8391(3) 0.3931(3) 0.0134(11) Uani 1 1 d . . . . .
C21 C 0.8800(4) 0.7699(3) 0.4403(3) 0.0122(11) Uani 1 1 d . . . . .
H21A H 0.881160 0.753969 0.489458 0.015 Uiso 1 1 calc R U . . .
C22 C 1.0288(4) 0.8681(3) 0.4622(3) 0.0120(11) Uani 1 1 d . . . . .
C23 C 0.8729(4) 0.9441(3) 0.4132(3) 0.0136(11) Uani 1 1 d . . . . .
C24 C 0.9003(4) 0.9924(3) 0.4450(3) 0.0102(10) Uani 1 1 d . . . . .
C25 C 0.9883(4) 0.9767(3) 0.4850(3) 0.0101(11) Uani 1 1 d . . . . .
C26 C 1.0517(4) 0.9178(3) 0.4939(3) 0.0110(11) Uani 1 1 d . . . . .
C27 C 1.1388(4) 0.9044(3) 0.5325(3) 0.0135(11) Uani 1 1 d . . . . .
H27A H 1.181532 0.865508 0.537529 0.016 Uiso 1 1 calc R U . . .
C28 C 1.1622(4) 0.9489(3) 0.5637(3) 0.0133(11) Uani 1 1 d . . . . .
H28A H 1.219744 0.939119 0.590311 0.016 Uiso 1 1 calc R U . . .
C29 C 0.5715(4) 0.6683(3) 0.4092(3) 0.0153(12) Uani 1 1 d . . . . .
C30 C 0.6025(4) 0.6851(3) 0.3340(3) 0.0127(11) Uani 1 1 d . . . . .
C31 C 0.6452(4) 0.6303(3) 0.3194(3) 0.0157(12) Uani 1 1 d . . . . .
H31A H 0.658792 0.583759 0.356854 0.019 Uiso 1 1 calc R U . . .
C32 C 0.6678(4) 0.6448(3) 0.2491(3) 0.0174(12) Uani 1 1 d . . . . .
H32A H 0.697080 0.608016 0.239763 0.021 Uiso 1 1 calc R U . . .
C33 C 0.6465(4) 0.7141(3) 0.1928(3) 0.0150(12) Uani 1 1 d . . . . .
H33A H 0.660278 0.724198 0.145562 0.018 Uiso 1 1 calc R U . . .
C34 C 0.6040(4) 0.7679(3) 0.2090(3) 0.0156(12) Uani 1 1 d . . . . .
C35 C 0.5834(4) 0.7548(3) 0.2789(3) 0.0134(11) Uani 1 1 d . . . . .
H35A H 0.557170 0.792154 0.288541 0.016 Uiso 1 1 calc R U . . .
C36 C 0.6470(4) 0.8924(3) 0.1167(3) 0.0150(12) Uani 1 1 d . . . . .
C37 C 0.4734(4) 0.8465(3) 0.1342(3) 0.0133(11) Uani 1 1 d . . . . .
C38 C 0.4428(4) 0.9161(3) 0.0712(3) 0.0118(11) Uani 1 1 d . . . . .
C39 C 0.5143(4) 0.9682(3) 0.0311(3) 0.0108(11) Uani 1 1 d . . . . .
C40 C 0.6154(4) 0.9582(3) 0.0521(3) 0.0123(11) Uani 1 1 d . . . . .
C41 C 0.6838(4) 1.0094(3) 0.0103(3) 0.0134(11) Uani 1 1 d . . . . .
H41A H 0.750409 1.001630 0.023161 0.016 Uiso 1 1 calc R U . . .
C42 C 0.6557(4) 1.0727(3) -0.0509(3) 0.0135(11) Uani 1 1 d . . . . .
H42A H 0.702964 1.107321 -0.078003 0.016 Uiso 1 1 calc R U . . .
C43 C 1.0696(5) 0.7991(4) 0.0772(4) 0.0291(15) Uani 1 1 d . . . . .
H43A H 1.064387 0.753636 0.077534 0.035 Uiso 1 1 calc R U . . .
C44 C 0.8899(4) 0.7993(4) 0.0882(3) 0.0277(15) Uani 1 1 d . . . . .
H44A H 0.837610 0.831707 0.089888 0.042 Uiso 1 1 calc R U . . .
H44B H 0.880538 0.790059 0.047906 0.042 Uiso 1 1 calc R U . . .
H44C H 0.888425 0.753433 0.131545 0.042 Uiso 1 1 calc R U . . .
C45 C 0.9858(5) 0.9034(4) 0.0818(4) 0.0283(15) Uani 1 1 d . . . . .
H45A H 0.918502 0.919450 0.084480 0.042 Uiso 1 1 calc R U . . .
H45B H 1.021596 0.898291 0.122683 0.042 Uiso 1 1 calc R U . . .
H45C H 1.017642 0.939168 0.038784 0.042 Uiso 1 1 calc R U . . .
C46 C 0.1356(4) 0.5539(3) 0.6461(3) 0.0236(14) Uani 1 1 d . . . . .
H46A H 0.137564 0.557010 0.688851 0.028 Uiso 1 1 calc R U . . .
C47 C 0.0458(5) 0.5828(5) 0.5376(3) 0.041(2) Uani 1 1 d . . . . .
H47A H -0.015245 0.608013 0.516091 0.061 Uiso 1 1 calc R U . . .
H47B H 0.100853 0.606754 0.505999 0.061 Uiso 1 1 calc R U . . .
H47C H 0.043922 0.532447 0.546058 0.061 Uiso 1 1 calc R U . . .
C48 C -0.0196(5) 0.6246(4) 0.6258(4) 0.0338(17) Uani 1 1 d . . . . .
H48A H -0.070346 0.643225 0.590222 0.051 Uiso 1 1 calc R U . . .
H48B H -0.048623 0.591591 0.671315 0.051 Uiso 1 1 calc R U . . .
H48C H 0.009753 0.664984 0.629368 0.051 Uiso 1 1 calc R U . . .
C49 C 0.7800(5) 0.2833(3) 0.3797(4) 0.0273(15) Uani 1 1 d . . . . .
H49A H 0.833389 0.267334 0.410863 0.033 Uiso 1 1 calc R U . . .
C50 C 0.7128(5) 0.3140(5) 0.2638(4) 0.048(2) Uani 1 1 d . . . . .
H50A H 0.736112 0.314976 0.219699 0.072 Uiso 1 1 calc R U . . .
H50B H 0.658412 0.280792 0.283082 0.072 Uiso 1 1 calc R U . . .
H50C H 0.690723 0.362747 0.254782 0.072 Uiso 1 1 calc R U . . .
C51 C 0.8892(5) 0.2747(5) 0.2899(4) 0.047(2) Uani 1 1 d . . . . .
H51A H 0.882831 0.282144 0.241646 0.070 Uiso 1 1 calc R U . . .
H51B H 0.937467 0.307848 0.290839 0.070 Uiso 1 1 calc R U . . .
H51C H 0.910565 0.224680 0.320016 0.070 Uiso 1 1 calc R U . . .
C52 C 0.7164(5) 0.1423(5) 0.0843(4) 0.050(2) Uani 1 1 d . . . . .
H52A H 0.747571 0.186730 0.050090 0.074 Uiso 1 1 calc R U . . .
H52B H 0.702156 0.112174 0.061821 0.074 Uiso 1 1 calc R U . . .
H52C H 0.655472 0.154730 0.101871 0.074 Uiso 1 1 calc R U . . .
C53 C 0.7371(5) 0.0318(4) 0.1989(5) 0.044(2) Uani 1 1 d . . . . .
H53A H 0.781813 0.005658 0.237824 0.067 Uiso 1 1 calc R U . . .
H53B H 0.676226 0.043808 0.216807 0.067 Uiso 1 1 calc R U . . .
H53C H 0.722910 0.001253 0.176757 0.067 Uiso 1 1 calc R U . . .
C54 C 0.8036(4) 0.1481(4) 0.1809(4) 0.0269(15) Uani 1 1 d . . . . .
H54A H 0.847640 0.121778 0.220284 0.040 Uiso 1 1 calc R U . . .
H54B H 0.833865 0.193135 0.147111 0.040 Uiso 1 1 calc R U . . .
H54C H 0.741822 0.159275 0.198419 0.040 Uiso 1 1 calc R U . . .
C55 C 0.8805(4) 0.0814(4) 0.1190(4) 0.0253(14) Uani 1 1 d . . . . .
H55A H 0.923482 0.054798 0.158961 0.038 Uiso 1 1 calc R U . . .
H55B H 0.867332 0.051055 0.096504 0.038 Uiso 1 1 calc R U . . .
H55C H 0.912306 0.125644 0.085065 0.038 Uiso 1 1 calc R U . . .
C56 C 0.4504(5) 0.5130(4) 0.0776(3) 0.0270(15) Uani 1 1 d . . . . .
H56A H 0.398816 0.535127 0.042969 0.041 Uiso 1 1 calc R U . . .
H56B H 0.514341 0.525431 0.053845 0.041 Uiso 1 1 calc R U . . .
H56C H 0.444010 0.460354 0.101203 0.041 Uiso 1 1 calc R U . . .
C57 C 0.5208(4) 0.5076(4) 0.1860(3) 0.0256(14) Uani 1 1 d . . . . .
H57A H 0.584963 0.519986 0.162571 0.038 Uiso 1 1 calc R U . . .
H57B H 0.514148 0.526168 0.220401 0.038 Uiso 1 1 calc R U . . .
H57C H 0.514637 0.454904 0.209924 0.038 Uiso 1 1 calc R U . . .
C58 C 0.4512(5) 0.6233(3) 0.0940(3) 0.0242(14) Uani 1 1 d . . . . .
H58A H 0.399898 0.644888 0.059024 0.036 Uiso 1 1 calc R U . . .
H58B H 0.444799 0.642171 0.128151 0.036 Uiso 1 1 calc R U . . .
H58C H 0.515316 0.635412 0.070478 0.036 Uiso 1 1 calc R U . . .
C59 C 0.3419(4) 0.5217(3) 0.1686(4) 0.0278(15) Uani 1 1 d . . . . .
H59A H 0.290330 0.543292 0.133887 0.042 Uiso 1 1 calc R U . . .
H59B H 0.336045 0.469011 0.192572 0.042 Uiso 1 1 calc R U . . .
H59C H 0.335556 0.540275 0.203049 0.042 Uiso 1 1 calc R U . . .
C60 C 0.4257(4) 0.0823(3) 0.5058(3) 0.0227(14) Uani 1 1 d . . . . .
H60A H 0.484943 0.051685 0.520396 0.034 Uiso 1 1 calc R U . . .
H60B H 0.368739 0.053351 0.529700 0.034 Uiso 1 1 calc R U . . .
H60C H 0.418789 0.102348 0.454873 0.034 Uiso 1 1 calc R U . . .
C61 C 0.5205(4) 0.1900(3) 0.4858(3) 0.0148(12) Uani 1 1 d . . . . .
H61A H 0.580342 0.159957 0.499440 0.022 Uiso 1 1 calc R U . . .
H61B H 0.511727 0.209659 0.435103 0.022 Uiso 1 1 calc R U . . .
H61C H 0.525524 0.229831 0.497740 0.022 Uiso 1 1 calc R U . . .
C62 C 0.3418(4) 0.1920(3) 0.5027(3) 0.0182(12) Uani 1 1 d . . . . .
H62A H 0.347280 0.231400 0.515273 0.027 Uiso 1 1 calc R U . . .
H62B H 0.334598 0.212384 0.451773 0.027 Uiso 1 1 calc R U . . .
H62C H 0.284549 0.163388 0.526600 0.027 Uiso 1 1 calc R U . . .
C63 C 0.4453(4) 0.1125(3) 0.6042(3) 0.0172(12) Uani 1 1 d . . . . .
H63A H 0.504299 0.081527 0.618244 0.026 Uiso 1 1 calc R U . . .
H63B H 0.451224 0.151933 0.616601 0.026 Uiso 1 1 calc R U . . .
H63C H 0.388322 0.083784 0.628566 0.026 Uiso 1 1 calc R U . . .
C64 C 0.1823(6) 0.8101(7) 0.2379(5) 0.087(4) Uani 1 1 d . . . . .
H64A H 0.111298 0.817809 0.234744 0.131 Uiso 1 1 calc R U . . .
H64B H 0.214164 0.852924 0.201464 0.131 Uiso 1 1 calc R U . . .
H64C H 0.200377 0.767814 0.231135 0.131 Uiso 1 1 calc R U . . .
C65 C 0.3234(5) 0.7860(6) 0.3135(5) 0.061(3) Uani 1 1 d . . . . .
H65A H 0.340425 0.742206 0.309007 0.092 Uiso 1 1 calc R U . . .
H65B H 0.354290 0.827739 0.274958 0.092 Uiso 1 1 calc R U . . .
H65C H 0.346501 0.780550 0.358443 0.092 Uiso 1 1 calc R U . . .
C66 C 0.1615(6) 0.7348(4) 0.3658(5) 0.049(2) Uani 1 1 d . . . . .
H66A H 0.091106 0.745472 0.361142 0.074 Uiso 1 1 calc R U . . .
H66B H 0.176292 0.691445 0.360068 0.074 Uiso 1 1 calc R U . . .
H66C H 0.181844 0.726580 0.412274 0.074 Uiso 1 1 calc R U . . .
C67 C 0.1911(5) 0.8645(4) 0.3174(4) 0.0420(19) Uani 1 1 d . . . . .
H67A H 0.120186 0.872796 0.315499 0.063 Uiso 1 1 calc R U . . .
H67B H 0.214740 0.858722 0.362332 0.063 Uiso 1 1 calc R U . . .
H67C H 0.222529 0.905911 0.278848 0.063 Uiso 1 1 calc R U . . .

loop_
_atom_site_aniso_label
_atom_site_aniso_U_11
_atom_site_aniso_U_22
_atom_site_aniso_U_33
_atom_site_aniso_U_23
_atom_site_aniso_U_13
_atom_site_aniso_U_12
Si1 0.0054(6) 0.0036(7) 0.0068(7) -0.0026(6) -0.0007(5) 0.0009(6)
W1 0.00980(9) 0.00898(11) 0.00992(10) -0.00641(9) 0.00012(7) -0.00137(8)
W2 0.00969(10) 0.00985(11) 0.00918(10) -0.00551(9) 0.00177(7) -0.00089(9)
W3 0.00923(9) 0.01011(11) 0.01032(10) -0.00569(9) 0.00140(8) -0.00211(9)
W4 0.01045(10) 0.00839(11) 0.01017(10) -0.00267(9) 0.00055(8) 0.00050(9)
W5 0.00893(9) 0.00983(11) 0.01223(10) -0.00563(9) 0.00075(8) -0.00253(9)
W6 0.00833(9) 0.01019(11) 0.01110(10) -0.00570(9) -0.00169(8) 0.00084(9)
W7 0.01071(10) 0.00830(11) 0.01095(10) -0.00559(9) -0.00078(8) 0.00220(9)
W8 0.01233(10) 0.01072(11) 0.00970(10) -0.00696(9) 0.00117(8) -0.00015(9)
W9 0.01132(10) 0.00839(11) 0.01268(10) -0.00653(9) -0.00054(8) 0.00168(9)
W10 0.01165(10) 0.01101(11) 0.01320(11) -0.00880(9) -0.00131(8) -0.00076(9)
W11 0.01179(10) 0.00923(11) 0.00889(10) -0.00307(9) 0.00024(8) 0.00117(9)
W12 0.00971(10) 0.01085(11) 0.01240(10) -0.00628(9) -0.00329(8) 0.00142(9)
Gd1 0.01727(13) 0.01224(14) 0.01165(13) -0.00742(11) -0.00034(10) -0.00466(11)
O1 0.0075(16) 0.0089(19) 0.0127(18) -0.0066(16) 0.0000(14) 0.0008(15)
O2 0.0086(16) 0.0090(19) 0.0108(18) -0.0037(16) -0.0008(14) -0.0032(15)
O3 0.0086(16) 0.0081(18) 0.0070(17) -0.0041(15) -0.0006(13) -0.0013(15)
O4 0.0140(18) 0.0068(18) 0.0104(18) -0.0050(15) 0.0005(14) -0.0003(15)
O5 0.0113(17) 0.0101(19) 0.0123(19) -0.0070(16) 0.0040(14) -0.0018(15)
O6 0.0097(17) 0.0103(19) 0.0118(18) -0.0044(16) -0.0002(14) -0.0014(15)
O7 0.0092(17) 0.014(2) 0.0114(18) -0.0085(16) 0.0031(14) -0.0026(15)
O8 0.020(2) 0.013(2) 0.014(2) -0.0039(17) 0.0013(16) 0.0038(17)
O9 0.0141(18) 0.016(2) 0.0101(18) -0.0063(17) -0.0027(14) -0.0012(16)
O10 0.0116(17) 0.0112(19) 0.0144(19) -0.0093(17) -0.0002(14) -0.0006(16)
O11 0.0104(17) 0.0096(19) 0.0100(18) -0.0038(16) -0.0018(14) 0.0036(15)
O12 0.0167(19) 0.017(2) 0.018(2) -0.0084(18) 0.0026(16) -0.0015(17)
O13 0.0141(18) 0.012(2) 0.0132(19) -0.0052(16) -0.0009(15) -0.0013(16)
O14 0.0107(17) 0.0119(19) 0.0088(18) -0.0057(16) 0.0012(14) 0.0007(15)
O15 0.022(2) 0.011(2) 0.018(2) -0.0085(18) -0.0031(16) 0.0036(17)
O16 0.0114(17) 0.0095(19) 0.0108(18) -0.0063(16) 0.0003(14) -0.0009(15)
O17 0.0164(19) 0.011(2) 0.017(2) -0.0064(17) -0.0033(16) 0.0074(16)
O18 0.0191(19) 0.015(2) 0.0126(19) -0.0084(17) 0.0010(15) 0.0013(17)
O19 0.0106(17) 0.0089(19) 0.0139(19) -0.0066(16) 0.0017(14) -0.0012(15)
O20 0.0154(19) 0.018(2) 0.015(2) -0.0071(18) -0.0051(15) 0.0024(17)
O21 0.0135(18) 0.014(2) 0.019(2) -0.0115(18) -0.0001(15) -0.0010(16)
O22 0.0144(18) 0.0117(19) 0.0089(18) -0.0063(16) 0.0014(14) 0.0005(16)
O23 0.0135(17) 0.0083(18) 0.0100(18) -0.0064(16) 0.0000(14) -0.0029(15)
O24 0.0112(17) 0.0112(19) 0.0150(19) -0.0110(16) -0.0023(14) 0.0000(15)
O25 0.0110(17) 0.012(2) 0.0131(19) -0.0083(16) -0.0013(14) 0.0040(16)
O26 0.0110(17) 0.0053(18) 0.0123(18) -0.0042(15) 0.0021(14) -0.0025(15)
O27 0.0163(18) 0.014(2) 0.0135(19) -0.0099(17) -0.0011(15) 0.0008(16)
O28 0.0115(17) 0.0087(19) 0.0152(19) -0.0056(16) 0.0019(14) 0.0000(15)
O29 0.0099(17) 0.0120(19) 0.0126(19) -0.0065(16) -0.0024(14) 0.0003(15)
O30 0.0123(17) 0.0083(19) 0.0155(19) -0.0066(16) -0.0001(14) -0.0001(15)
O31 0.0147(18) 0.0103(19) 0.0112(18) -0.0078(16) -0.0012(14) 0.0022(16)
O32 0.0107(17) 0.0087(19) 0.0118(18) -0.0062(16) 0.0000(14) -0.0029(15)
O33 0.0092(17) 0.0087(19) 0.0102(18) -0.0044(16) 0.0009(13) 0.0006(15)
O34 0.0110(17) 0.0095(19) 0.0101(18) -0.0037(16) 0.0003(14) -0.0010(15)
O35 0.0106(18) 0.022(2) 0.018(2) -0.0106(18) -0.0011(15) -0.0014(17)
O36 0.021(2) 0.013(2) 0.019(2) -0.0130(18) -0.0025(16) -0.0001(17)
O37 0.0189(19) 0.015(2) 0.018(2) -0.0104(18) 0.0015(16) -0.0028(17)
O38 0.0155(19) 0.016(2) 0.015(2) -0.0092(17) 0.0020(15) -0.0058(17)
O39 0.0138(18) 0.013(2) 0.014(2) -0.0009(17) 0.0014(15) 0.0005(17)
O40 0.0140(18) 0.018(2) 0.018(2) -0.0097(18) 0.0002(15) -0.0028(17)
O41 0.037(3) 0.035(3) 0.017(2) -0.010(2) 0.0047(19) -0.025(2)
O42 0.034(2) 0.012(2) 0.015(2) -0.0062(18) 0.0029(17) -0.0085(18)
O43 0.023(2) 0.043(3) 0.036(3) -0.033(2) 0.0064(18) -0.008(2)
O44 0.031(2) 0.021(2) 0.022(2) -0.003(2) -0.0051(19) -0.009(2)
O45 0.042(3) 0.023(3) 0.052(3) -0.020(2) -0.021(2) 0.000(2)
O46 0.044(3) 0.044(3) 0.054(4) -0.023(3) -0.008(3) -0.003(3)
O47A 0.043(4) 0.026(3) 0.027(3) -0.016(3) 0.008(3) -0.010(3)
O47B 0.024(13) 0.019(14) 0.019(13) -0.013(11) 0.007(10) -0.014(11)
O51 0.022(2) 0.028(2) 0.020(2) -0.015(2) -0.0034(17) 0.0029(19)
O52 0.026(2) 0.035(3) 0.026(2) -0.023(2) -0.0086(19) 0.008(2)
O53 0.021(2) 0.014(2) 0.019(2) -0.0104(18) -0.0029(16) -0.0040(17)
O54 0.024(2) 0.034(3) 0.020(2) -0.021(2) 0.0018(17) -0.007(2)
O55 0.027(2) 0.015(2) 0.027(2) -0.0155(19) 0.0046(18) -0.0056(18)
O56 0.024(2) 0.017(2) 0.017(2) -0.0109(18) 0.0037(16) -0.0109(18)
O57 0.018(2) 0.019(2) 0.025(2) -0.0178(19) -0.0015(17) 0.0022(18)
O58 0.0118(18) 0.016(2) 0.023(2) -0.0142(18) -0.0015(15) -0.0025(16)
O59 0.048(3) 0.019(2) 0.016(2) -0.012(2) 0.0000(19) 0.004(2)
O60 0.0189(19) 0.013(2) 0.015(2) -0.0063(17) -0.0004(16) -0.0013(17)
O61 0.0155(19) 0.021(2) 0.021(2) -0.0059(19) -0.0052(17) -0.0014(18)
O62 0.0145(19) 0.017(2) 0.019(2) -0.0035(18) 0.0010(16) 0.0002(18)
O63 0.027(2) 0.034(3) 0.059(4) -0.021(3) -0.005(2) -0.002(2)
O64 0.027(2) 0.034(3) 0.027(3) -0.016(2) 0.0009(19) -0.001(2)
O65 0.039(3) 0.039(3) 0.050(3) -0.030(3) 0.017(2) -0.007(2)
N1 0.015(2) 0.018(3) 0.015(2) -0.012(2) -0.0022(18) 0.001(2)
N2 0.014(2) 0.010(2) 0.013(2) -0.009(2) 0.0023(17) -0.0038(19)
N3 0.016(2) 0.009(2) 0.012(2) -0.0046(19) -0.0034(18) 0.0014(19)
N4 0.023(3) 0.024(3) 0.025(3) -0.010(2) -0.001(2) -0.005(2)
N5 0.025(3) 0.032(3) 0.021(3) -0.011(3) -0.001(2) -0.003(3)
N6 0.021(3) 0.026(3) 0.034(3) -0.015(3) -0.007(2) -0.001(2)
N7 0.014(2) 0.032(3) 0.035(3) -0.024(3) -0.002(2) 0.004(2)
N8 0.023(2) 0.009(2) 0.015(2) -0.004(2) 0.0003(19) -0.001(2)
N9 0.013(2) 0.014(2) 0.013(2) -0.008(2) 0.0000(17) -0.002(2)
N10 0.026(3) 0.049(4) 0.051(4) -0.037(4) 0.005(3) 0.001(3)
C1 0.018(3) 0.014(3) 0.015(3) -0.006(2) -0.004(2) -0.004(2)
C2 0.014(3) 0.022(3) 0.019(3) -0.015(3) 0.001(2) -0.001(2)
C3 0.034(4) 0.028(4) 0.030(4) -0.022(3) -0.011(3) 0.006(3)
C4 0.024(3) 0.047(5) 0.044(4) -0.040(4) -0.009(3) 0.016(3)
C5 0.020(3) 0.029(4) 0.030(4) -0.023(3) -0.007(3) 0.008(3)
C6 0.018(3) 0.011(3) 0.018(3) -0.011(2) -0.003(2) 0.001(2)
C7 0.013(3) 0.018(3) 0.015(3) -0.011(2) -0.003(2) 0.004(2)
C8 0.015(3) 0.015(3) 0.015(3) -0.009(2) -0.007(2) 0.006(2)
C9 0.021(3) 0.018(3) 0.014(3) -0.009(3) -0.004(2) 0.006(3)
C10 0.018(3) 0.015(3) 0.009(3) -0.008(2) -0.005(2) 0.005(2)
C11 0.014(2) 0.008(3) 0.011(3) -0.006(2) -0.004(2) 0.007(2)
C12 0.013(2) 0.011(3) 0.011(3) -0.006(2) -0.007(2) 0.005(2)
C13 0.018(3) 0.013(3) 0.017(3) -0.006(2) -0.007(2) 0.000(2)
C14 0.015(3) 0.019(3) 0.014(3) -0.011(2) 0.001(2) 0.001(2)
C15 0.015(3) 0.015(3) 0.021(3) -0.011(3) -0.002(2) 0.000(2)
C16 0.012(2) 0.016(3) 0.024(3) -0.015(3) 0.001(2) -0.002(2)
C17 0.020(3) 0.020(3) 0.021(3) -0.016(3) 0.002(2) -0.009(3)
C18 0.023(3) 0.025(3) 0.018(3) -0.017(3) 0.003(2) -0.005(3)
C19 0.016(3) 0.018(3) 0.018(3) -0.011(3) 0.002(2) -0.003(2)
C20 0.012(2) 0.012(3) 0.020(3) -0.011(2) -0.002(2) -0.001(2)
C21 0.010(2) 0.017(3) 0.008(2) -0.004(2) -0.0008(19) 0.001(2)
C22 0.014(3) 0.011(3) 0.014(3) -0.008(2) 0.004(2) -0.009(2)
C23 0.017(3) 0.014(3) 0.011(3) -0.006(2) 0.000(2) -0.002(2)
C24 0.010(2) 0.013(3) 0.011(3) -0.008(2) 0.0042(19) -0.002(2)
C25 0.011(2) 0.013(3) 0.009(3) -0.007(2) 0.0022(19) -0.002(2)
C26 0.010(2) 0.012(3) 0.014(3) -0.008(2) 0.003(2) -0.005(2)
C27 0.015(3) 0.012(3) 0.015(3) -0.007(2) 0.003(2) -0.004(2)
C28 0.013(3) 0.012(3) 0.014(3) -0.004(2) 0.001(2) -0.006(2)
C29 0.016(3) 0.013(3) 0.019(3) -0.008(3) -0.005(2) -0.003(2)
C30 0.010(2) 0.013(3) 0.015(3) -0.006(2) -0.003(2) 0.000(2)
C31 0.016(3) 0.009(3) 0.021(3) -0.007(2) 0.001(2) 0.002(2)
C32 0.015(3) 0.014(3) 0.025(3) -0.011(3) 0.000(2) 0.002(2)
C33 0.012(3) 0.019(3) 0.014(3) -0.008(2) 0.004(2) 0.000(2)
C34 0.016(3) 0.012(3) 0.017(3) -0.005(2) 0.001(2) -0.003(2)
C35 0.011(2) 0.013(3) 0.018(3) -0.008(2) -0.001(2) -0.003(2)
C36 0.022(3) 0.015(3) 0.014(3) -0.011(2) -0.002(2) 0.000(2)
C37 0.012(2) 0.018(3) 0.015(3) -0.012(3) 0.003(2) 0.000(2)
C38 0.016(3) 0.012(3) 0.010(3) -0.008(2) 0.002(2) 0.001(2)
C39 0.013(2) 0.012(3) 0.012(3) -0.009(2) 0.000(2) -0.001(2)
C40 0.013(3) 0.012(3) 0.017(3) -0.011(2) 0.001(2) 0.000(2)
C41 0.012(2) 0.016(3) 0.013(3) -0.007(2) -0.001(2) 0.001(2)
C42 0.015(3) 0.012(3) 0.015(3) -0.007(2) 0.005(2) -0.003(2)
C43 0.023(3) 0.025(4) 0.038(4) -0.013(3) -0.004(3) -0.001(3)
C44 0.021(3) 0.038(4) 0.027(4) -0.017(3) -0.005(3) 0.005(3)
C45 0.027(3) 0.025(4) 0.032(4) -0.012(3) -0.004(3) -0.004(3)
C46 0.029(3) 0.023(3) 0.019(3) -0.009(3) 0.001(3) -0.008(3)
C47 0.035(4) 0.066(6) 0.020(4) -0.018(4) -0.006(3) -0.004(4)
C48 0.033(4) 0.032(4) 0.039(4) -0.018(4) 0.002(3) -0.006(3)
C49 0.026(3) 0.017(3) 0.040(4) -0.014(3) 0.003(3) -0.005(3)
C50 0.038(4) 0.065(6) 0.041(5) -0.024(4) -0.014(4) -0.005(4)
C51 0.033(4) 0.051(5) 0.060(6) -0.030(5) -0.002(4) 0.007(4)
C52 0.037(4) 0.078(6) 0.059(5) -0.055(5) -0.029(4) 0.032(4)
C53 0.024(4) 0.033(4) 0.083(6) -0.033(5) 0.021(4) -0.008(3)
C54 0.019(3) 0.039(4) 0.039(4) -0.032(4) 0.000(3) 0.002(3)
C55 0.016(3) 0.035(4) 0.038(4) -0.028(3) 0.004(3) 0.003(3)
C56 0.044(4) 0.023(3) 0.020(3) -0.015(3) -0.003(3) 0.007(3)
C57 0.025(3) 0.022(3) 0.025(3) -0.006(3) -0.003(3) -0.003(3)
C58 0.036(4) 0.013(3) 0.022(3) -0.007(3) 0.014(3) -0.010(3)
C59 0.026(3) 0.015(3) 0.039(4) -0.011(3) 0.006(3) -0.001(3)
C60 0.027(3) 0.021(3) 0.027(3) -0.016(3) 0.000(3) -0.007(3)
C61 0.013(3) 0.018(3) 0.014(3) -0.008(2) 0.001(2) -0.004(2)
C62 0.015(3) 0.020(3) 0.020(3) -0.011(3) -0.003(2) 0.005(3)
C63 0.024(3) 0.019(3) 0.010(3) -0.009(2) -0.001(2) 0.002(3)
C64 0.050(5) 0.183(13) 0.066(7) -0.089(8) 0.004(5) -0.005(7)
C65 0.033(4) 0.083(7) 0.082(7) -0.051(6) 0.001(4) 0.012(5)
C66 0.047(5) 0.023(4) 0.079(7) -0.025(4) -0.001(4) -0.008(4)
C67 0.043(4) 0.030(4) 0.055(5) -0.022(4) 0.018(4) -0.012(4)

loop_
_atom_type_symbol
_atom_type_description
_atom_type_scat_dispersion_real
_atom_type_scat_dispersion_imag
_atom_type_scat_source
C C 0.0033 0.0016 'International Tables Vol C Tables 4.2.6.8 and 6.1.1.4'
H H 0.0000 0.0000 'International Tables Vol C Tables 4.2.6.8 and 6.1.1.4'
N N 0.0061 0.0033 'International Tables Vol C Tables 4.2.6.8 and 6.1.1.4'
O O 0.0106 0.0060 'International Tables Vol C Tables 4.2.6.8 and 6.1.1.4'
Si Si 0.0817 0.0704 'International Tables Vol C Tables 4.2.6.8 and 6.1.1.4'
W W -0.8490 6.8722 'International Tables Vol C Tables 4.2.6.8 and 6.1.1.4'
Gd Gd -0.1653 3.9035 'International Tables Vol C Tables 4.2.6.8 and 6.1.1.4'

loop_
_geom_angle_atom_site_label_1
_geom_angle_atom_site_label_2
_geom_angle_atom_site_label_3
_geom_angle
_geom_angle_site_symmetry_1
_geom_angle_site_symmetry_3
_geom_angle_publ_flag
O4 Si1 O1 109.66(18) . . ?
O4 Si1 O3 109.40(18) . . ?
O1 Si1 O3 109.60(18) . . ?
O4 Si1 O2 109.72(19) . . ?
O1 Si1 O2 109.1(2) . . ?
O3 Si1 O2 109.30(18) . . ?
O36 W1 O29 101.51(16) . . ?
O36 W1 O14 101.39(17) . . ?
O29 W1 O14 86.64(15) . . ?
O36 W1 O23 99.91(16) . . ?
O29 W1 O23 89.37(15) . . ?
O14 W1 O23 158.69(14) . . ?
O36 W1 O24 100.15(15) . . ?
O29 W1 O24 158.30(14) . . ?
O14 W1 O24 87.93(15) . . ?
O23 W1 O24 88.10(15) . . ?
O36 W1 O3 171.59(15) . . ?
O29 W1 O3 84.70(13) . . ?
O14 W1 O3 84.51(13) . . ?
O23 W1 O3 74.28(13) . . ?
O24 W1 O3 73.87(12) . . ?
O38 W2 O33 102.64(16) . . ?
O38 W2 O32 101.08(16) . . ?
O33 W2 O32 88.50(14) . . ?
O38 W2 O11 100.44(16) . . ?
O33 W2 O11 156.90(15) . . ?
O32 W2 O11 88.10(14) . . ?
O38 W2 O14 102.02(15) . . ?
O33 W2 O14 85.12(14) . . ?
O32 W2 O14 156.86(15) . . ?
O11 W2 O14 89.11(15) . . ?
O38 W2 O2 171.46(15) . . ?
O33 W2 O2 83.84(13) . . ?
O32 W2 O2 73.27(13) . . ?
O11 W2 O2 73.30(13) . . ?
O14 W2 O2 83.93(13) . . ?
O12 W3 O16 101.78(17) . . ?
O12 W3 O6 100.54(16) . . ?
O16 W3 O6 89.46(14) . . ?
O12 W3 O30 101.98(16) . . ?
O16 W3 O30 85.59(14) . . ?
O6 W3 O30 157.48(15) . . ?
O12 W3 O23 100.97(16) . . ?
O16 W3 O23 157.19(15) . . ?
O6 W3 O23 87.99(15) . . ?
O30 W3 O23 88.14(14) . . ?
O12 W3 O3 171.30(14) . . ?
O16 W3 O3 84.40(13) . . ?
O6 W3 O3 73.18(13) . . ?
O30 W3 O3 84.47(13) . . ?
O23 W3 O3 73.17(13) . . ?
O39 W4 O26 101.75(17) . . ?
O39 W4 O13 100.47(16) . . ?
O26 W4 O13 90.16(15) . . ?
O39 W4 O11 99.75(17) . . ?
O26 W4 O11 158.36(15) . . ?
O13 W4 O11 88.32(15) . . ?
O39 W4 O22 100.97(16) . . ?
O26 W4 O22 85.27(14) . . ?
O13 W4 O22 158.55(15) . . ?
O11 W4 O22 88.29(15) . . ?
O39 W4 O2 171.31(15) . . ?
O26 W4 O2 85.02(14) . . ?
O13 W4 O2 73.83(13) . . ?
O11 W4 O2 73.82(13) . . ?
O22 W4 O2 84.89(13) . . ?
O40 W5 O34 101.73(16) . . ?
O40 W5 O32 100.81(16) . . ?
O34 W5 O32 90.05(15) . . ?
O40 W5 O7 100.58(16) . . ?
O34 W5 O7 86.04(15) . . ?
O32 W5 O7 158.60(14) . . ?
O40 W5 O13 99.49(16) . . ?
O34 W5 O13 158.67(15) . . ?
O32 W5 O13 88.10(15) . . ?
O7 W5 O13 87.96(15) . . ?
O40 W5 O2 171.50(15) . . ?
O34 W5 O2 85.33(13) . . ?
O32 W5 O2 74.21(13) . . ?
O7 W5 O2 84.50(13) . . ?
O13 W5 O2 73.72(13) . . ?
O35 W6 O22 102.27(16) . . ?
O35 W6 O24 100.86(16) . . ?
O22 W6 O24 89.44(15) . . ?
O35 W6 O19 101.56(16) . . ?
O22 W6 O19 86.35(15) . . ?
O24 W6 O19 157.57(14) . . ?
O35 W6 O6 99.96(16) . . ?
O22 W6 O6 157.72(14) . . ?
O24 W6 O6 87.81(15) . . ?
O19 W6 O6 87.80(15) . . ?
O35 W6 O3 170.79(15) . . ?
O22 W6 O3 84.95(13) . . ?
O24 W6 O3 73.24(12) . . ?
O19 W6 O3 84.44(13) . . ?
O6 W6 O3 73.09(13) . . ?
O17 W7 O33 101.64(17) . . ?
O17 W7 O10 101.16(16) . . ?
O33 W7 O10 90.48(15) . . ?
O17 W7 O29 101.62(16) . . ?
O33 W7 O29 85.42(15) . . ?
O10 W7 O29 157.22(15) . . ?
O17 W7 O28 100.51(17) . . ?
O33 W7 O28 157.62(15) . . ?
O10 W7 O28 88.30(15) . . ?
O29 W7 O28 87.10(15) . . ?
O17 W7 O4 172.16(14) . . ?
O33 W7 O4 84.55(14) . . ?
O10 W7 O4 73.76(13) . . ?
O29 W7 O4 83.54(13) . . ?
O28 W7 O4 73.65(14) . . ?
O18 W8 O25 101.26(17) . . ?
O18 W8 O16 100.52(16) . . ?
O25 W8 O16 85.66(14) . . ?
O18 W8 O31 101.31(16) . . ?
O25 W8 O31 90.38(15) . . ?
O16 W8 O31 158.17(15) . . ?
O18 W8 O5 100.25(16) . . ?
O25 W8 O5 158.37(15) . . ?
O16 W8 O5 88.26(14) . . ?
O31 W8 O5 87.59(14) . . ?
O18 W8 O1 172.06(15) . . ?
O25 W8 O1 85.10(14) . . ?
O16 W8 O1 84.58(13) . . ?
O31 W8 O1 73.69(13) . . ?
O5 W8 O1 73.66(13) . . ?
O15 W9 O5 100.63(17) . . ?
O15 W9 O19 102.17(16) . . ?
O5 W9 O19 89.54(15) . . ?
O15 W9 O26 101.99(17) . . ?
O5 W9 O26 157.38(15) . . ?
O19 W9 O26 85.29(14) . . ?
O15 W9 O21 100.08(16) . . ?
O5 W9 O21 88.49(15) . . ?
O19 W9 O21 157.64(15) . . ?
O26 W9 O21 88.02(15) . . ?
O15 W9 O1 171.39(14) . . ?
O5 W9 O1 73.75(14) . . ?
O19 W9 O1 84.50(13) . . ?
O26 W9 O1 83.83(13) . . ?
O21 W9 O1 73.57(13) . . ?
O37 W10 O7 101.58(16) . . ?
O37 W10 O21 100.17(16) . . ?
O7 W10 O21 89.89(15) . . ?
O37 W10 O27 102.34(16) . . ?
O7 W10 O27 85.15(16) . . ?
O21 W10 O27 157.48(14) . . ?
O37 W10 O31 100.84(16) . . ?
O7 W10 O31 157.46(14) . . ?
O21 W10 O31 88.38(15) . . ?
O27 W10 O31 87.90(15) . . ?
O37 W10 O1 171.68(15) . . ?
O7 W10 O1 84.55(13) . . ?
O21 W10 O1 74.02(13) . . ?
O27 W10 O1 83.64(13) . . ?
O31 W10 O1 73.38(13) . . ?
O8 W11 O30 100.92(16) . . ?
O8 W11 O28 101.36(17) . . ?
O30 W11 O28 89.99(15) . . ?
O8 W11 O25 101.79(17) . . ?
O30 W11 O25 85.14(14) . . ?
O28 W11 O25 156.85(15) . . ?
O8 W11 O9 100.70(16) . . ?
O30 W11 O9 158.18(16) . . ?
O28 W11 O9 88.60(15) . . ?
O25 W11 O9 87.65(15) . . ?
O8 W11 O4 172.29(15) . . ?
O30 W11 O4 85.28(14) . . ?
O28 W11 O4 73.87(14) . . ?
O25 W11 O4 83.17(14) . . ?
O9 W11 O4 73.42(13) . . ?
O20 W12 O9 100.14(16) . . ?
O20 W12 O27 101.42(16) . . ?
O9 W12 O27 90.73(16) . . ?
O20 W12 O10 100.74(16) . . ?
O9 W12 O10 88.45(16) . . ?
O27 W12 O10 157.63(14) . . ?
O20 W12 O34 101.64(16) . . ?
O9 W12 O34 158.22(13) . . ?
O27 W12 O34 85.03(16) . . ?
O10 W12 O34 87.48(15) . . ?
O20 W12 O4 172.25(16) . . ?
O9 W12 O4 74.57(13) . . ?
O27 W12 O4 84.48(13) . . ?
O10 W12 O4 73.75(13) . . ?
O34 W12 O4 83.76(13) . . ?
O41 Gd1 O42 75.53(14) . . ?
O41 Gd1 O60 92.04(14) . . ?
O42 Gd1 O60 79.35(13) . . ?
O41 Gd1 O43 76.88(15) . . ?
O42 Gd1 O43 143.66(13) . . ?
O60 Gd1 O43 78.46(14) . . ?
O41 Gd1 O56 154.26(14) . . ?
O42 Gd1 O56 130.14(14) . . ?
O60 Gd1 O56 91.58(13) . . ?
O43 Gd1 O56 78.91(14) . . ?
O41 Gd1 O52 96.93(16) . . ?
O42 Gd1 O52 78.10(13) . . ?
O60 Gd1 O52 152.76(14) . . ?
O43 Gd1 O52 128.63(14) . . ?
O56 Gd1 O52 91.35(14) . . ?
O41 Gd1 O55 150.74(13) . . ?
O42 Gd1 O55 75.85(13) . . ?
O60 Gd1 O55 76.80(13) . . ?
O43 Gd1 O55 125.60(14) . . ?
O56 Gd1 O55 54.42(13) . . ?
O52 Gd1 O55 83.01(14) . . ?
O41 Gd1 O51 84.01(14) . . ?
O42 Gd1 O51 124.50(13) . . ?
O60 Gd1 O51 153.35(13) . . ?
O43 Gd1 O51 74.97(14) . . ?
O56 Gd1 O51 81.40(13) . . ?
O52 Gd1 O51 53.67(13) . . ?
O55 Gd1 O51 117.70(13) . . ?
O41 Gd1 C15 172.54(15) . . ?
O42 Gd1 C15 102.98(15) . . ?
O60 Gd1 C15 80.51(14) . . ?
O43 Gd1 C15 101.31(16) . . ?
O56 Gd1 C15 27.59(14) . . ?
O52 Gd1 C15 89.84(16) . . ?
O55 Gd1 C15 27.16(14) . . ?
O51 Gd1 C15 102.60(15) . . ?
O41 Gd1 C1 92.84(15) . . ?
O42 Gd1 C1 102.79(15) . . ?
O60 Gd1 C1 175.04(15) . . ?
O43 Gd1 C1 101.75(16) . . ?
O56 Gd1 C1 83.61(14) . . ?
O52 Gd1 C1 26.92(15) . . ?
O55 Gd1 C1 99.29(15) . . ?
O51 Gd1 C1 26.94(15) . . ?
C15 Gd1 C1 94.62(16) . . ?
Si1 O1 W8 124.0(2) . . ?
Si1 O1 W10 124.38(18) . . ?
W8 O1 W10 91.21(12) . . ?
Si1 O1 W9 125.02(18) . . ?
W8 O1 W9 91.26(12) . . ?
W10 O1 W9 90.83(12) . . ?
Si1 O2 W5 124.19(17) . . ?
Si1 O2 W4 124.73(18) . . ?
W5 O2 W4 91.63(12) . . ?
Si1 O2 W2 124.18(19) . . ?
W5 O2 W2 90.96(12) . . ?
W4 O2 W2 91.19(12) . . ?
Si1 O3 W1 124.65(19) . . ?
Si1 O3 W6 124.19(19) . . ?
W1 O3 W6 91.32(11) . . ?
Si1 O3 W3 124.45(18) . . ?
W1 O3 W3 91.23(12) . . ?
W6 O3 W3 90.98(11) . . ?
Si1 O4 W12 124.81(19) . . ?
Si1 O4 W7 124.36(18) . . ?
W12 O4 W7 91.06(12) . . ?
Si1 O4 W11 124.74(19) . . ?
W12 O4 W11 90.86(11) . . ?
W7 O4 W11 90.74(12) . . ?
W9 O5 W8 121.31(18) . . ?
W3 O6 W6 122.74(17) . . ?
W10 O7 W5 151.7(2) . . ?
W12 O9 W11 121.12(17) . . ?
W7 O10 W12 121.41(18) . . ?
W2 O11 W4 121.66(18) . . ?
W4 O13 W5 120.79(19) . . ?
W1 O14 W2 151.53(19) . . ?
W3 O16 W8 151.6(2) . . ?
W9 O19 W6 151.3(2) . . ?
W10 O21 W9 121.55(19) . . ?
W6 O22 W4 151.06(19) . . ?
W1 O23 W3 121.31(17) . . ?
W6 O24 W1 121.55(16) . . ?
W8 O25 W11 152.29(19) . . ?
W4 O26 W9 152.3(2) . . ?
W12 O27 W10 152.9(2) . . ?
W11 O28 W7 121.71(19) . . ?
W1 O29 W7 151.2(2) . . ?
W11 O30 W3 151.6(2) . . ?
W8 O31 W10 121.72(17) . . ?
W5 O32 W2 121.56(18) . . ?
W7 O33 W2 153.16(19) . . ?
W5 O34 W12 151.3(2) . . ?
C1 O51 Gd1 91.5(3) . . ?
C1 O52 Gd1 93.0(3) . . ?
C15 O55 Gd1 90.7(3) . . ?
C15 O56 Gd1 92.3(3) . . ?
C29 O60 Gd1 132.4(3) . . ?
C8 N1 C9 124.4(4) . . ?
C8 N1 C6 117.8(4) . . ?
C9 N1 C6 117.2(5) . . ?
C23 N2 C22 126.5(4) . . ?
C23 N2 C20 115.7(4) . . ?
C22 N2 C20 117.1(4) . . ?
C36 N3 C37 125.5(4) . . ?
C36 N3 C34 119.8(4) . . ?
C37 N3 C34 114.8(4) . . ?
C43 N4 C45 121.4(5) . . ?
C43 N4 C44 120.9(6) . . ?
C45 N4 C44 117.6(5) . . ?
C46 N5 C47 122.3(6) . . ?
C46 N5 C48 120.6(5) . . ?
C47 N5 C48 117.2(5) . . ?
C49 N6 C51 123.6(5) . . ?
C49 N6 C50 120.3(6) . . ?
C51 N6 C50 116.1(6) . . ?
C52 N7 C53 110.3(6) . . ?
C52 N7 C55 110.7(5) . . ?
C53 N7 C55 108.7(5) . . ?
C52 N7 C54 108.9(5) . . ?
C53 N7 C54 108.0(5) . . ?
C55 N7 C54 110.2(4) . . ?
C57 N8 C59 109.1(5) . . ?
C57 N8 C56 110.3(5) . . ?
C59 N8 C56 109.3(5) . . ?
C57 N8 C58 109.6(4) . . ?
C59 N8 C58 110.0(5) . . ?
C56 N8 C58 108.7(5) . . ?
C62 N9 C60 110.2(4) . . ?
C62 N9 C63 109.9(4) . . ?
C60 N9 C63 109.3(4) . . ?
C62 N9 C61 108.1(4) . . ?
C60 N9 C61 109.0(4) . . ?
C63 N9 C61 110.4(4) . . ?
C65 N10 C67 108.5(6) . . ?
C65 N10 C66 113.2(7) . . ?
C67 N10 C66 110.0(6) . . ?
C65 N10 C64 108.1(6) . . ?
C67 N10 C64 107.9(7) . . ?
C66 N10 C64 109.0(7) . . ?
O51 C1 O52 121.0(5) . . ?
O51 C1 C2 119.6(5) . . ?
O52 C1 C2 119.4(5) . . ?
O51 C1 Gd1 61.6(3) . . ?
O52 C1 Gd1 60.0(3) . . ?
C2 C1 Gd1 170.8(4) . . ?
C3 C2 C7 119.7(5) . . ?
C3 C2 C1 120.2(5) . . ?
C7 C2 C1 120.2(5) . . ?
C4 C3 C2 120.6(6) . . ?
C3 C4 C5 119.7(6) . . ?
C6 C5 C4 119.1(5) . . ?
C5 C6 C7 121.4(5) . . ?
C5 C6 N1 118.6(4) . . ?
C7 C6 N1 120.0(5) . . ?
C6 C7 C2 119.6(5) . . ?
O53 C8 N1 119.7(5) . . ?
O53 C8 C12 122.8(5) . . ?
N1 C8 C12 117.5(5) . . ?
O54 C9 N1 119.9(5) . . ?
O54 C9 C10 123.8(5) . . ?
N1 C9 C10 116.3(5) . . ?
C14 C10 C11 121.0(5) 2_767 . ?
C14 C10 C9 118.4(5) 2_767 . ?
C11 C10 C9 120.6(5) . . ?
C11 C11 C12 120.4(7) 2_767 . ?
C11 C11 C10 118.5(6) 2_767 . ?
C12 C11 C10 121.1(5) . . ?
C13 C12 C11 120.3(5) . . ?
C13 C12 C8 119.7(5) . . ?
C11 C12 C8 120.0(5) . . ?
C12 C13 C14 119.9(5) . . ?
C10 C14 C13 119.9(5) 2_767 . ?
O55 C15 O56 121.1(5) . . ?
O55 C15 C16 121.0(5) . . ?
O56 C15 C16 117.8(5) . . ?
O55 C15 Gd1 62.1(3) . . ?
O56 C15 Gd1 60.1(3) . . ?
C16 C15 Gd1 166.3(4) . . ?
C21 C16 C17 120.0(5) . . ?
C21 C16 C15 119.4(5) . . ?
C17 C16 C15 120.6(5) . . ?
C18 C17 C16 120.3(5) . . ?
C17 C18 C19 120.4(5) . . ?
C18 C19 C20 118.8(5) . . ?
C21 C20 C19 121.5(5) . . ?
C21 C20 N2 118.8(5) . . ?
C19 C20 N2 119.6(5) . . ?
C20 C21 C16 119.1(5) . . ?
O57 C22 N2 121.2(5) . . ?
O57 C22 C26 124.1(5) . . ?
N2 C22 C26 114.7(5) . . ?
O58 C23 N2 120.6(5) . . ?
O58 C23 C24 123.3(5) . . ?
N2 C23 C24 116.2(4) . . ?
C28 C24 C25 121.0(5) 2_776 . ?
C28 C24 C23 119.2(4) 2_776 . ?
C25 C24 C23 119.7(5) . . ?
C26 C25 C25 120.3(5) . 2_776 ?
C26 C25 C24 121.4(5) . . ?
C25 C25 C24 118.2(6) 2_776 . ?
C27 C26 C25 120.3(5) . . ?
C27 C26 C22 118.5(5) . . ?
C25 C26 C22 121.2(4) . . ?
C28 C27 C26 120.2(5) . . ?
C24 C28 C27 119.9(5) 2_776 . ?
O59 C29 O60 124.0(5) . . ?
O59 C29 C30 119.6(5) . . ?
O60 C29 C30 116.2(5) . . ?
C35 C30 C31 120.3(5) . . ?
C35 C30 C29 119.0(5) . . ?
C31 C30 C29 120.6(5) . . ?
C30 C31 C32 120.5(5) . . ?
C33 C32 C31 120.0(5) . . ?
C32 C33 C34 118.2(5) . . ?
C35 C34 C33 122.3(5) . . ?
C35 C34 N3 119.0(5) . . ?
C33 C34 N3 118.7(5) . . ?
C30 C35 C34 118.7(5) . . ?
O61 C36 N3 120.2(5) . . ?
O61 C36 C40 123.4(5) . . ?
N3 C36 C40 116.4(4) . . ?
O62 C37 N3 121.3(5) . . ?
O62 C37 C38 122.5(5) . . ?
N3 C37 C38 116.2(5) . . ?
C42 C38 C39 120.6(5) 2_675 . ?
C42 C38 C37 119.4(5) 2_675 . ?
C39 C38 C37 119.9(4) . . ?
C38 C39 C39 119.5(6) . 2_675 ?
C38 C39 C40 121.2(5) . . ?
C39 C39 C40 119.3(6) 2_675 . ?
C41 C40 C39 119.5(5) . . ?
C41 C40 C36 120.2(5) . . ?
C39 C40 C36 120.2(5) . . ?
C40 C41 C42 121.4(5) . . ?
C38 C42 C41 119.7(5) 2_675 . ?
O63 C43 N4 125.6(6) . . ?
O64 C46 N5 125.8(6) . . ?
O65 C49 N6 124.3(6) . . ?

loop_
_geom_bond_atom_site_label_1
_geom_bond_atom_site_label_2
_geom_bond_distance
_geom_bond_site_symmetry_2
_geom_bond_publ_flag
Si1 O4 1.620(4) . ?
Si1 O1 1.620(4) . ?
Si1 O3 1.621(3) . ?
Si1 O2 1.629(4) . ?
W1 O36 1.715(3) . ?
W1 O29 1.894(3) . ?
W1 O14 1.896(4) . ?
W1 O23 1.913(4) . ?
W1 O24 1.926(3) . ?
W1 O3 2.322(3) . ?
W2 O38 1.713(4) . ?
W2 O33 1.909(3) . ?
W2 O32 1.913(3) . ?
W2 O11 1.914(3) . ?
W2 O14 1.915(3) . ?
W2 O2 2.359(4) . ?
W3 O12 1.700(4) . ?
W3 O16 1.902(3) . ?
W3 O6 1.914(3) . ?
W3 O30 1.917(3) . ?
W3 O23 1.926(3) . ?
W3 O3 2.360(3) . ?
W4 O39 1.708(4) . ?
W4 O26 1.905(3) . ?
W4 O13 1.909(3) . ?
W4 O11 1.923(4) . ?
W4 O22 1.928(3) . ?
W4 O2 2.330(3) . ?
W5 O40 1.711(4) . ?
W5 O34 1.890(3) . ?
W5 O32 1.911(3) . ?
W5 O7 1.912(3) . ?
W5 O13 1.928(3) . ?
W5 O2 2.322(3) . ?
W6 O35 1.703(3) . ?
W6 O22 1.891(4) . ?
W6 O24 1.911(3) . ?
W6 O19 1.916(3) . ?
W6 O6 1.920(4) . ?
W6 O3 2.359(3) . ?
W7 O17 1.709(4) . ?
W7 O33 1.896(4) . ?
W7 O10 1.904(3) . ?
W7 O29 1.919(3) . ?
W7 O28 1.926(4) . ?
W7 O4 2.350(3) . ?
W8 O18 1.704(4) . ?
W8 O25 1.888(3) . ?
W8 O16 1.914(3) . ?
W8 O31 1.916(3) . ?
W8 O5 1.938(4) . ?
W8 O1 2.336(4) . ?
W9 O15 1.703(4) . ?
W9 O5 1.908(4) . ?
W9 O19 1.908(3) . ?
W9 O26 1.919(4) . ?
W9 O21 1.928(3) . ?
W9 O1 2.354(3) . ?
W10 O37 1.697(3) . ?
W10 O7 1.896(3) . ?
W10 O21 1.909(4) . ?
W10 O27 1.913(4) . ?
W10 O31 1.917(4) . ?
W10 O1 2.348(3) . ?
W11 O8 1.709(4) . ?
W11 O30 1.906(3) . ?
W11 O28 1.907(4) . ?
W11 O25 1.925(4) . ?
W11 O9 1.937(3) . ?
W11 O4 2.354(4) . ?
W12 O20 1.712(3) . ?
W12 O9 1.898(4) . ?
W12 O27 1.899(4) . ?
W12 O10 1.929(3) . ?
W12 O34 1.929(4) . ?
W12 O4 2.334(3) . ?
Gd1 O41 2.339(4) . ?
Gd1 O42 2.353(4) . ?
Gd1 O60 2.358(4) . ?
Gd1 O43 2.391(4) . ?
Gd1 O56 2.396(4) . ?
Gd1 O52 2.424(4) . ?
Gd1 O55 2.442(4) . ?
Gd1 O51 2.459(4) . ?
Gd1 C15 2.762(6) . ?
Gd1 C1 2.794(5) . ?
O47A O47B 1.37(2) . ?
O51 C1 1.266(7) . ?
O52 C1 1.267(6) . ?
O53 C8 1.231(6) . ?
O54 C9 1.209(7) . ?
O55 C15 1.261(6) . ?
O56 C15 1.280(7) . ?
O57 C22 1.202(6) . ?
O58 C23 1.215(6) . ?
O59 C29 1.226(7) . ?
O60 C29 1.275(7) . ?
O61 C36 1.210(6) . ?
O62 C37 1.206(7) . ?
O63 C43 1.237(7) . ?
O64 C46 1.244(7) . ?
O65 C49 1.235(7) . ?
N1 C8 1.399(7) . ?
N1 C9 1.418(7) . ?
N1 C6 1.445(6) . ?
N2 C23 1.400(7) . ?
N2 C22 1.408(6) . ?
N2 C20 1.442(6) . ?
N3 C36 1.398(7) . ?
N3 C37 1.409(6) . ?
N3 C34 1.444(7) . ?
N4 C43 1.326(8) . ?
N4 C45 1.439(8) . ?
N4 C44 1.452(7) . ?
N5 C46 1.318(7) . ?
N5 C47 1.453(8) . ?
N5 C48 1.474(8) . ?
N6 C49 1.310(8) . ?
N6 C51 1.436(9) . ?
N6 C50 1.475(7) . ?
N7 C52 1.480(8) . ?
N7 C53 1.495(9) . ?
N7 C55 1.500(7) . ?
N7 C54 1.501(7) . ?
N8 C57 1.489(7) . ?
N8 C59 1.492(7) . ?
N8 C56 1.494(7) . ?
N8 C58 1.494(7) . ?
N9 C62 1.488(7) . ?
N9 C60 1.495(7) . ?
N9 C63 1.496(6) . ?
N9 C61 1.498(7) . ?
N10 C65 1.462(9) . ?
N10 C67 1.465(9) . ?
N10 C66 1.466(10) . ?
N10 C64 1.504(9) . ?
C1 C2 1.492(7) . ?
C2 C3 1.382(8) . ?
C2 C7 1.385(7) . ?
C3 C4 1.378(8) . ?
C4 C5 1.397(8) . ?
C5 C6 1.373(8) . ?
C6 C7 1.376(7) . ?
C8 C12 1.470(7) . ?
C9 C10 1.473(7) . ?
C10 C14 1.376(7) 2_767 ?
C10 C11 1.407(8) . ?
C11 C11 1.400(10) 2_767 ?
C11 C12 1.404(7) . ?
C12 C13 1.373(8) . ?
C13 C14 1.412(7) . ?
C15 C16 1.488(8) . ?
C16 C21 1.388(7) . ?
C16 C17 1.395(7) . ?
C17 C18 1.378(8) . ?
C18 C19 1.383(7) . ?
C19 C20 1.397(7) . ?
C20 C21 1.376(8) . ?
C22 C26 1.492(7) . ?
C23 C24 1.484(7) . ?
C24 C28 1.384(7) 2_776 ?
C24 C25 1.412(6) . ?
C25 C26 1.392(7) . ?
C25 C25 1.408(9) 2_776 ?
C26 C27 1.391(7) . ?
C27 C28 1.389(7) . ?
C29 C30 1.504(8) . ?
C30 C35 1.380(7) . ?
C30 C31 1.389(7) . ?
C31 C32 1.394(8) . ?
C32 C33 1.391(8) . ?
C33 C34 1.393(8) . ?
C34 C35 1.387(7) . ?
C36 C40 1.464(7) . ?
C37 C38 1.484(7) . ?
C38 C42 1.382(7) 2_675 ?
C38 C39 1.400(7) . ?
C39 C39 1.406(10) 2_675 ?
C39 C40 1.420(7) . ?
C40 C41 1.370(7) . ?
C41 C42 1.390(7) . ?
